data_4062240
loop_
_publ_author_name
'Iravani, Effat'
'Neum\"uller, Bernhard'

_publ_section_title
;
 Trimerization of Phenylacetonitrile. InMe~3~ as a Base for C-H Acidic Nitriles
;
_journal_issue 20
_journal_name_full Organometallics
_journal_page_first 4129
_journal_page_last 4135
_journal_paper_doi 10.1021/om0303956
_journal_volume 22
_journal_year 2003
_chemical_formula_moiety '[{Li(OEt~2~)~2~}{NCCPh~2~}]~2~'
_chemical_formula_sum 'C44 H60 Li2 N2 O4'
_chemical_formula_weight 694.82
_space_group_IT_number 2
_symmetry_cell_setting triclinic
_symmetry_space_group_name_Hall '-P 1'
_symmetry_space_group_name_H-M 'P -1'
_cell_angle_alpha 100.32(1)
_cell_angle_beta 107.05(1)
_cell_angle_gamma 101.77(1)
_cell_formula_units_Z 4
_cell_length_a 13.790(2)
_cell_length_b 15.279(3)
_cell_length_c 22.582(4)
_cell_measurement_temperature 193(2)
_cell_volume 4306(1)
_diffrn_ambient_temperature 193(2)
_exptl_crystal_density_diffrn 1.072
_cod_database_code 4062240

loop_
_symmetry_equiv_pos_as_xyz
'x, y, z'
'-x, -y, -z'

loop_
_atom_site_label
_atom_site_type_symbol
_atom_site_fract_x
_atom_site_fract_y
_atom_site_fract_z
_atom_site_U_iso_or_equiv
_atom_site_adp_type
_atom_site_occupancy
_atom_site_symmetry_multiplicity
_atom_site_calc_flag
_atom_site_refinement_flags
_atom_site_disorder_assembly
_atom_site_disorder_group
N1 N 0.0917(3) 0.2810(3) -0.5555(2) 0.0800(13) Uani 1 1 d . M .
N2 N 0.0883(3) 0.2192(3) -0.6921(2) 0.0843(14) Uani 1 1 d . M .
Li1 Li 0.0946(7) 0.3374(7) -0.6316(4) 0.082(3) Uani 1 1 d . M .
Li2 Li 0.0912(8) 0.1626(7) -0.6150(5) 0.091(3) Uani 1 1 d . . .
C1 C 0.1029(4) 0.3028(4) -0.5004(3) 0.0709(15) Uani 1 1 d . . .
C2 C 0.11853(18) 0.32817(15) -0.43585(11) 0.0715(15) Uani 1 1 d . A .
C3 C 0.22440(18) 0.39415(15) -0.39466(11) 0.0748(15) Uani 1 1 d R . .
C4 C 0.28966(18) 0.43156(15) -0.42571(11) 0.165(4) Uani 1 1 d R N .
H41 H 0.2673 0.4143 -0.4716 0.207(4) Uiso 1 1 d R N .
C5 C 0.38721(18) 0.49401(15) -0.39027(11) 0.158(3) Uani 1 1 d R N .
H51 H 0.4323 0.5198 -0.4117 0.207(4) Uiso 1 1 d R N .
C6 C 0.41950(18) 0.51906(15) -0.32377(11) 0.112(2) Uani 1 1 d R N .
H61 H 0.4869 0.5622 -0.2993 0.207(4) Uiso 1 1 d R N .
C7 C 0.35424(18) 0.48166(15) -0.29272(11) 0.133(3) Uani 1 1 d R N .
H71 H 0.3765 0.4990 -0.2468 0.207(4) Uiso 1 1 d R N .
C8 C 0.25669(18) 0.41920(15) -0.32816(11) 0.118(2) Uani 1 1 d R N .
H81 H 0.2116 0.3934 -0.3067 0.207(4) Uiso 1 1 d R N .
C91 C 0.02501(18) 0.29711(15) -0.41431(11) 0.079(4) Uani 0.70 1 d PR A 1
C101 C -0.05970(18) 0.22503(15) -0.45652(11) 0.086(3) Uani 0.70 1 d PR A 1
H101 H -0.0584 0.1972 -0.4978 0.207(4) Uiso 0.70 1 d PR B 1
C111 C -0.14633(18) 0.19316(15) -0.43893(11) 0.093(4) Uani 0.70 1 d PR A 1
H111 H -0.2048 0.1434 -0.4681 0.207(4) Uiso 0.70 1 d PR C 1
C121 C -0.14824(18) 0.23338(15) -0.37913(11) 0.101(4) Uani 0.70 1 d PR A 1
H121 H -0.2081 0.2114 -0.3670 0.207(4) Uiso 0.70 1 d PR D 1
C131 C -0.06353(18) 0.30546(15) -0.33692(11) 0.114(3) Uani 0.70 1 d PR A 1
H131 H -0.0649 0.3332 -0.2956 0.207(4) Uiso 0.70 1 d PR E 1
C141 C 0.02309(18) 0.33732(15) -0.35451(11) 0.099(3) Uani 0.70 1 d PR A 1
H141 H 0.0816 0.3871 -0.3254 0.207(4) Uiso 0.70 1 d PR F 1
C92 C 0.04301(18) 0.28860(15) -0.41662(11) 0.050(7) Uani 0.30 1 d PR A 2
C102 C -0.06512(18) 0.25944(15) -0.46177(11) 0.069(6) Uani 0.30 1 d PR A 2
H102 H -0.0752 0.2676 -0.5041 0.207(4) Uiso 0.30 1 d PR G 2
C112 C -0.16047(18) 0.21840(15) -0.44797(11) 0.085(7) Uani 0.30 1 d PR A 2
H112 H -0.2297 0.2045 -0.4792 0.207(4) Uiso 0.30 1 d PR H 2
C122 C -0.14493(18) 0.19921(15) -0.38293(11) 0.105(10) Uani 0.30 1 d PR A 2
H122 H -0.2032 0.1705 -0.3715 0.207(4) Uiso 0.30 1 d PR I 2
C132 C -0.03551(18) 0.22681(15) -0.33783(11) 0.076(5) Uani 0.30 1 d PR A 2
H132 H -0.0235 0.2172 -0.2957 0.207(4) Uiso 0.30 1 d PR J 2
C142 C 0.05376(18) 0.26721(15) -0.35381(11) 0.081(6) Uani 0.30 1 d PR A 2
H142 H 0.1230 0.2809 -0.3227 0.207(4) Uiso 0.30 1 d PR K 2
C15 C 0.0864(4) 0.1887(4) -0.7444(3) 0.0764(15) Uani 1 1 d . . .
C16 C 0.08607(13) 0.15256(12) -0.80604(8) 0.0711(15) Uani 1 1 d . N .
C17 C -0.00497(13) 0.07337(12) -0.84732(8) 0.0671(14) Uani 1 1 d R . .
C18 C -0.02745(13) 0.04999(12) -0.91322(8) 0.0799(16) Uani 1 1 d R N .
H181 H 0.0161 0.0849 -0.9319 0.207(4) Uiso 1 1 d R N .
C19 C -0.11295(13) -0.02398(12) -0.95208(8) 0.0878(17) Uani 1 1 d R N .
H191 H -0.1285 -0.0401 -0.9976 0.207(4) Uiso 1 1 d R N .
C20 C -0.17598(13) -0.07458(12) -0.92505(8) 0.0937(18) Uani 1 1 d R N .
H201 H -0.2350 -0.1257 -0.9519 0.207(4) Uiso 1 1 d R N .
C21 C -0.15351(13) -0.05121(12) -0.85915(8) 0.0902(18) Uani 1 1 d R N .
H211 H -0.1970 -0.0862 -0.8405 0.207(4) Uiso 1 1 d R N .
C22 C -0.06800(13) 0.02277(12) -0.82029(8) 0.0787(16) Uani 1 1 d R N .
H221 H -0.0525 0.0389 -0.7748 0.207(4) Uiso 1 1 d R N .
C23 C 0.17606(13) 0.19903(12) -0.82335(8) 0.0678(14) Uani 1 1 d R N .
C24 C 0.21267(13) 0.14761(12) -0.86499(8) 0.0771(15) Uani 1 1 d R N .
H241 H 0.1806 0.0823 -0.8821 0.207(4) Uiso 1 1 d R N .
C25 C 0.29575(13) 0.19072(12) -0.88193(8) 0.0868(17) Uani 1 1 d R N .
H251 H 0.3210 0.1552 -0.9107 0.207(4) Uiso 1 1 d R N .
C26 C 0.34222(13) 0.28525(12) -0.85722(8) 0.0928(18) Uani 1 1 d R N .
H261 H 0.3996 0.3150 -0.8689 0.207(4) Uiso 1 1 d R N .
C27 C 0.30561(13) 0.33667(12) -0.81558(8) 0.0957(19) Uani 1 1 d R N .
H271 H 0.3377 0.4020 -0.7985 0.207(4) Uiso 1 1 d R N .
C28 C 0.22253(13) 0.29357(12) -0.79864(8) 0.0897(18) Uani 1 1 d R N .
H281 H 0.1973 0.3291 -0.7699 0.207(4) Uiso 1 1 d R N .
O1 O -0.0269(3) 0.3859(3) -0.6586(2) 0.1115(14) Uani 1 1 d . . .
C29 C -0.0744(7) 0.4191(6) -0.6082(4) 0.146(3) Uiso 1 1 d . L .
H291 H -0.0846 0.4787 -0.6110 0.207(4) Uiso 0.60 1 d PR . .
H292 H -0.0247 0.4264 -0.5665 0.207(4) Uiso 0.60 1 d PR . .
H293 H -0.0740 0.4829 -0.6027 0.207(4) Uiso 0.40 1 d PR . .
H294 H -0.0420 0.4074 -0.5676 0.207(4) Uiso 0.40 1 d PR . .
C301 C -0.1721(12) 0.3600(11) -0.6166(8) 0.136(5) Uiso 0.60 1 d P L 3
H301 H -0.1968 0.3851 -0.5835 0.207(4) Uiso 0.60 1 d PR L 3
H302 H -0.2229 0.3535 -0.6577 0.207(4) Uiso 0.60 1 d PR L 3
H303 H -0.1624 0.3006 -0.6127 0.207(4) Uiso 0.60 1 d PR L 3
C302 C -0.171(3) 0.360(2) -0.6479(16) 0.233(17) Uiso 0.40 1 d P L 4
H304 H -0.2176 0.3687 -0.6242 0.207(4) Uiso 0.40 1 d PR L 4
H305 H -0.1983 0.3728 -0.6888 0.207(4) Uiso 0.40 1 d PR L 4
H306 H -0.1664 0.2977 -0.6539 0.207(4) Uiso 0.40 1 d PR L 4
C31 C -0.0722(7) 0.3944(8) -0.7221(4) 0.176(4) Uani 1 1 d . . .
H311 H -0.1366 0.3424 -0.7445 0.207(4) Uiso 1 1 calc R . .
H312 H -0.0945 0.4522 -0.7191 0.207(4) Uiso 1 1 calc R . .
C32 C -0.0077(6) 0.3955(6) -0.7605(4) 0.137(3) Uani 1 1 d . . .
H321 H 0.0604 0.4414 -0.7369 0.207(4) Uiso 1 1 calc R N .
H322 H -0.0422 0.4117 -0.8000 0.207(4) Uiso 1 1 calc R . .
H323 H 0.0036 0.3342 -0.7712 0.207(4) Uiso 1 1 calc R . .
O2 O 0.2321(4) 0.4277(4) -0.6087(2) 0.1295(17) Uani 1 1 d D . .
C33 C 0.2152(10) 0.5387(8) -0.5944(6) 0.209(4) Uiso 1 1 d . M 5
H331 H 0.2729 0.5812 -0.6014 0.207(4) Uiso 1 1 calc R M 5
H332 H 0.1482 0.5382 -0.6265 0.207(4) Uiso 1 1 calc R M 5
C34 C 0.2136(10) 0.5687(9) -0.5432(6) 0.270(6) Uiso 1 1 d . M 5
H341 H 0.2795 0.5697 -0.5108 0.207(4) Uiso 1 1 calc R M 5
H342 H 0.1539 0.5296 -0.5366 0.207(4) Uiso 1 1 calc R M 5
H343 H 0.2062 0.6317 -0.5394 0.207(4) Uiso 1 1 calc R M 5
C351 C 0.3289(13) 0.3998(19) -0.6079(14) 0.204(17) Uani 0.50 1 d PD M 5
H351 H 0.3111 0.3599 -0.6514 0.207(4) Uiso 0.50 1 calc PR M 5
H352 H 0.3804 0.4572 -0.6053 0.207(4) Uiso 0.50 1 calc PR M 5
C361 C 0.3834(17) 0.3591(13) -0.5697(10) 0.123(8) Uani 0.50 1 d P M 5
H361 H 0.4137 0.3190 -0.5936 0.207(4) Uiso 0.50 1 calc PR M 5
H362 H 0.3372 0.3219 -0.5524 0.207(4) Uiso 0.50 1 calc PR M 5
H363 H 0.4402 0.4059 -0.5345 0.207(4) Uiso 0.50 1 calc PR M 5
C352 C 0.3050(17) 0.4922(15) -0.5855(10) 0.201(10) Uiso 0.50 1 d P M 6
H353 H 0.3208 0.5221 -0.5398 0.207(4) Uiso 0.50 1 d PR M 6
H354 H 0.3277 0.5356 -0.6096 0.207(4) Uiso 0.50 1 d PR M 6
C362 C 0.3342(17) 0.3573(15) -0.6061(10) 0.21(3) Uani 0.50 1 d PR M 6
H364 H 0.3646 0.3413 -0.5658 0.207(4) Uiso 0.50 1 d PR M 6
H365 H 0.3835 0.3590 -0.6297 0.207(4) Uiso 0.50 1 d PR M 6
H366 H 0.2676 0.3107 -0.6319 0.207(4) Uiso 0.50 1 d PR M 6
O3 O 0.2053(5) 0.1173(4) -0.5752(3) 0.167(2) Uani 1 1 d D N .
C371 C 0.2676(14) 0.0700(13) -0.5877(9) 0.167(7) Uiso 0.60 1 d P N 7
H371 H 0.2437 0.0051 -0.5861 0.207(4) Uiso 0.60 1 calc PR N 7
H372 H 0.3408 0.0978 -0.5576 0.207(4) Uiso 0.60 1 calc PR N 7
C381 C 0.2586(13) 0.0765(13) -0.6546(9) 0.144(6) Uiso 0.60 1 d P N 7
H381 H 0.2817 0.0266 -0.6753 0.207(4) Uiso 0.60 1 calc PR N 7
H382 H 0.3030 0.1364 -0.6530 0.207(4) Uiso 0.60 1 calc PR N 7
H383 H 0.1850 0.0708 -0.6791 0.207(4) Uiso 0.60 1 calc PR N 7
C391 C 0.2533(14) 0.1495(12) -0.5046(3) 0.178(6) Uiso 0.60 1 d PD N 7
H391 H 0.3289 0.1737 -0.4982 0.207(4) Uiso 0.60 1 calc PR N 7
H392 H 0.2288 0.2053 -0.4950 0.207(4) Uiso 0.60 1 calc PR N 7
C401 C 0.2564(17) 0.1223(13) -0.4617(9) 0.211(8) Uiso 0.60 1 d P N 7
H401 H 0.3143 0.1640 -0.4243 0.207(4) Uiso 0.60 1 calc PR N 7
H402 H 0.2681 0.0607 -0.4692 0.207(4) Uiso 0.60 1 calc PR N 7
H403 H 0.1896 0.1181 -0.4539 0.207(4) Uiso 0.60 1 calc PR N 7
C372 C 0.267(2) 0.104(3) -0.6179(15) 0.207(16) Uiso 0.40 1 d PD N 8
H373 H 0.3374 0.0996 -0.5923 0.207(4) Uiso 0.40 1 calc PR N 8
H374 H 0.2789 0.1586 -0.6353 0.207(4) Uiso 0.40 1 calc PR N 8
C382 C 0.2162(12) 0.0194(11) -0.6724(10) 0.116(7) Uani 0.40 1 d P N 8
H384 H 0.2238 0.0339 -0.7116 0.207(4) Uiso 0.40 1 calc PR N 8
H385 H 0.1412 -0.0017 -0.6782 0.207(4) Uiso 0.40 1 calc PR N 8
H386 H 0.2499 -0.0296 -0.6631 0.207(4) Uiso 0.40 1 calc PR N 8
C392 C 0.2658(18) 0.074(2) -0.5285(13) 0.260(16) Uiso 0.40 1 d PD N 8
H393 H 0.3386 0.1118 -0.5025 0.207(4) Uiso 0.40 1 calc PR N 8
H394 H 0.2619 0.0089 -0.5454 0.207(4) Uiso 0.40 1 calc PR N 8
C402 C 0.180(2) 0.0904(19) -0.4993(13) 0.185(10) Uiso 0.40 1 d PD N 8
H404 H 0.1564 0.0360 -0.4846 0.207(4) Uiso 0.40 1 d PR N 8
H405 H 0.1204 0.0986 -0.5321 0.207(4) Uiso 0.40 1 d PR N 8
H406 H 0.2091 0.1454 -0.4631 0.207(4) Uiso 0.40 1 d PR N 8
O4 O -0.0445(4) 0.0673(3) -0.6394(2) 0.1170(14) Uani 1 1 d . N .
C41 C -0.1383(7) 0.1048(8) -0.6480(6) 0.200(5) Uani 1 1 d . . .
H411 H -0.1634 0.0985 -0.6117 0.207(4) Uiso 1 1 calc R N .
H412 H -0.1144 0.1717 -0.6445 0.207(4) Uiso 1 1 calc R . .
C42 C -0.2221(9) 0.0666(8) -0.7031(5) 0.191(4) Uani 1 1 d . N .
H421 H -0.1992 0.0712 -0.7399 0.207(4) Uiso 1 1 calc R . .
H422 H -0.2761 0.0997 -0.7034 0.207(4) Uiso 1 1 calc R . .
H423 H -0.2515 0.0014 -0.7057 0.207(4) Uiso 1 1 calc R . .
C43 C -0.0497(10) -0.0230(9) -0.6192(6) 0.238(5) Uiso 1 1 d . N 9
H431 H 0.0121 -0.0157 -0.5809 0.207(4) Uiso 1 1 calc R N 9
H432 H -0.1146 -0.0423 -0.6088 0.207(4) Uiso 1 1 calc R N 9
C44 C -0.0502(12) -0.0831(10) -0.6669(7) 0.322(8) Uiso 1 1 d . N 9
H441 H -0.0749 -0.1454 -0.6620 0.207(4) Uiso 1 1 calc R N 9
H442 H 0.0213 -0.0737 -0.6685 0.207(4) Uiso 1 1 calc R N 9
H443 H -0.0974 -0.0763 -0.7067 0.207(4) Uiso 1 1 calc R N 9
N3 N -0.3777(4) 0.1881(4) -0.1858(3) 0.0942(16) Uani 1 1 d . O 9
N4 N -0.2840(4) 0.3115(3) -0.0487(2) 0.0857(14) Uani 1 1 d . O 9
Li3 Li -0.2325(7) 0.2660(7) -0.1206(5) 0.086(3) Uani 1 1 d . O 9
Li4 Li -0.4313(7) 0.2440(7) -0.1160(5) 0.090(3) Uani 1 1 d . O 9
C45 C -0.4125(5) 0.1416(4) -0.2390(4) 0.0844(18) Uani 1 1 d . O 9
C46 C -0.45348(13) 0.08772(16) -0.30105(10) 0.0856(17) Uani 1 1 d . O 9
C47 C -0.45853(13) 0.13648(16) -0.35375(10) 0.0839(17) Uani 1 1 d R O 9
C48 C -0.44425(13) 0.09555(16) -0.40956(10) 0.0864(17) Uani 1 1 d R O 9
H481 H -0.4354 0.0342 -0.4158 0.207(4) Uiso 1 1 d R O 9
C49 C -0.44276(13) 0.14339(16) -0.45631(10) 0.113(2) Uani 1 1 d R O 9
H491 H -0.4329 0.1151 -0.4949 0.207(4) Uiso 1 1 d R O 9
C50 C -0.45555(13) 0.23216(16) -0.44724(10) 0.131(3) Uani 1 1 d R O 9
H501 H -0.4545 0.2652 -0.4795 0.207(4) Uiso 1 1 d R O 9
C51 C -0.46982(13) 0.27310(16) -0.39142(10) 0.128(3) Uani 1 1 d R O 9
H511 H -0.4787 0.3344 -0.3852 0.207(4) Uiso 1 1 d R O 9
C52 C -0.47131(13) 0.22526(16) -0.34467(10) 0.109(2) Uani 1 1 d R O 9
H521 H -0.4812 0.2535 -0.3061 0.207(4) Uiso 1 1 d R O 9
C53 C -0.48911(13) -0.01517(16) -0.31235(10) 0.0782(16) Uani 1 1 d R O 9
C54 C -0.44506(13) -0.05623(16) -0.26475(10) 0.0950(18) Uani 1 1 d R O 9
H541 H -0.3931 -0.0187 -0.2249 0.207(4) Uiso 1 1 d R O 9
C55 C -0.47631(13) -0.15169(16) -0.27481(10) 0.109(2) Uani 1 1 d R O 9
H551 H -0.4459 -0.1800 -0.2419 0.207(4) Uiso 1 1 d R O 9
C56 C -0.55162(13) -0.20609(16) -0.33248(10) 0.106(2) Uani 1 1 d R O 9
H561 H -0.5732 -0.2720 -0.3394 0.207(4) Uiso 1 1 d R O 9
C57 C -0.59566(13) -0.16504(16) -0.38008(10) 0.101(2) Uani 1 1 d R O 9
H571 H -0.6477 -0.2026 -0.4199 0.207(4) Uiso 1 1 d R O 9
C58 C -0.56441(13) -0.06958(16) -0.37001(10) 0.0898(18) Uani 1 1 d R O 9
H581 H -0.5948 -0.0412 -0.4029 0.207(4) Uiso 1 1 d R O 9
C59 C -0.2699(4) 0.3475(4) 0.0056(3) 0.0785(16) Uani 1 1 d . O 9
C60 C -0.25848(12) 0.38949(15) 0.06786(9) 0.0790(16) Uani 1 1 d . O 9
C61 C -0.27943(12) 0.32364(15) 0.10823(9) 0.0782(16) Uani 1 1 d R O 9
C62 C -0.24735(12) 0.24291(15) 0.10330(9) 0.1010(19) Uani 1 1 d R O 9
H621 H -0.2068 0.2304 0.0763 0.207(4) Uiso 1 1 d R O 9
C63 C -0.27397(12) 0.18025(15) 0.13743(9) 0.118(2) Uani 1 1 d R O 9
H631 H -0.2518 0.1245 0.1340 0.207(4) Uiso 1 1 d R O 9
C64 C -0.33267(12) 0.19833(15) 0.17648(9) 0.116(2) Uani 1 1 d R O 9
H641 H -0.3511 0.1550 0.2000 0.207(4) Uiso 1 1 d R O 9
C65 C -0.36475(12) 0.27905(15) 0.18141(9) 0.1009(19) Uani 1 1 d R O 9
H651 H -0.4053 0.2915 0.2084 0.207(4) Uiso 1 1 d R O 9
C66 C -0.33814(12) 0.34172(15) 0.14729(9) 0.0893(17) Uani 1 1 d R O 9
H661 H -0.3603 0.3975 0.1507 0.207(4) Uiso 1 1 d R O 9
C67 C -0.22965(12) 0.49192(15) 0.08859(9) 0.0778(16) Uani 1 1 d R O 9
C68 C -0.19614(12) 0.53669(15) 0.15326(9) 0.0803(16) Uani 1 1 d R O 9
H681 H -0.1923 0.5013 0.1846 0.207(4) Uiso 1 1 d R O 9
C69 C -0.16821(12) 0.63270(15) 0.17261(9) 0.0905(18) Uani 1 1 d R O 9
H691 H -0.1451 0.6636 0.2173 0.207(4) Uiso 1 1 d R O 9
C70 C -0.17380(12) 0.68393(15) 0.12727(9) 0.099(2) Uani 1 1 d R O 9
H701 H -0.1545 0.7502 0.1406 0.207(4) Uiso 1 1 d R O 9
C71 C -0.20731(12) 0.63915(15) 0.06259(9) 0.0948(18) Uani 1 1 d R O 9
H711 H -0.2112 0.6745 0.0313 0.207(4) Uiso 1 1 d R O 9
C72 C -0.23524(12) 0.54315(15) 0.04325(9) 0.0878(17) Uani 1 1 d R O 9
H721 H -0.2584 0.5122 -0.0014 0.207(4) Uiso 1 1 d R O 9
O5 O -0.1806(4) 0.3703(3) -0.1520(2) 0.1104(14) Uani 1 1 d D O 9
C731 C -0.2149(18) 0.3763(16) -0.2183(13) 0.177(8) Uiso 0.60 1 d P P 11
H731 H -0.1496 0.3893 -0.2289 0.207(4) Uiso 0.60 1 d PR P 11
H732 H -0.2557 0.3126 -0.2437 0.207(4) Uiso 0.60 1 d PR P 11
C741 C -0.2694(11) 0.4297(10) -0.2442(7) 0.160(5) Uiso 0.60 1 d P P 11
H741 H -0.2939 0.4091 -0.2911 0.207(4) Uiso 0.60 1 d PR P 11
H742 H -0.2245 0.4934 -0.2301 0.207(4) Uiso 0.60 1 d PR P 11
H743 H -0.3302 0.4268 -0.2299 0.207(4) Uiso 0.60 1 d PR P 11
C732 C -0.2583(11) 0.4071(12) -0.1936(7) 0.122(6) Uiso 0.40 1 d PD Q 12
H733 H -0.2427 0.4754 -0.1823 0.207(4) Uiso 0.40 1 d PR Q 12
H734 H -0.3327 0.3774 -0.2001 0.207(4) Uiso 0.40 1 d PR Q 12
C742 C -0.217(4) 0.367(3) -0.2465(18) 0.29(3) Uiso 0.40 1 d PD Q 12
H744 H -0.2764 0.3432 -0.2871 0.207(4) Uiso 0.40 1 d PR Q 12
H745 H -0.1872 0.3166 -0.2357 0.207(4) Uiso 0.40 1 d PR Q 12
H746 H -0.1629 0.4156 -0.2507 0.207(4) Uiso 0.40 1 d PR Q 12
C75 C -0.0652(7) 0.4264(7) -0.1218(5) 0.152(3) Uani 1 1 d . . .
H751 H -0.0250 0.3940 -0.0935 0.207(4) Uiso 1 1 calc R O 9
H752 H -0.0343 0.4328 -0.1558 0.207(4) Uiso 1 1 calc R O 9
C76 C -0.0587(9) 0.5085(8) -0.0886(5) 0.209(5) Uani 1 1 d . O .
H761 H -0.0772 0.5477 -0.1177 0.207(4) Uiso 1 1 calc R . .
H762 H 0.0135 0.5368 -0.0586 0.207(4) Uiso 1 1 calc R . .
H763 H -0.1074 0.5025 -0.0646 0.207(4) Uiso 1 1 calc R . .
O6 O -0.1298(4) 0.1973(4) -0.0971(3) 0.1355(18) Uani 1 1 d D . .
C771 C -0.086(3) 0.215(3) -0.0265(4) 0.254(19) Uiso 0.50 1 d PD O 13
H771 H -0.0898 0.1528 -0.0238 0.207(4) Uiso 0.50 1 d PR O 13
H772 H -0.1358 0.2351 -0.0091 0.207(4) Uiso 0.50 1 d PR O 13
C772 C -0.1030(11) 0.1736(11) -0.0392(7) 0.114(6) Uiso 0.50 1 d PD O 14
H773 H -0.0840 0.1166 -0.0465 0.207(4) Uiso 0.50 1 d PR O 14
H774 H -0.1593 0.1650 -0.0221 0.207(4) Uiso 0.50 1 d PR O 14
C78 C -0.0026(10) 0.2477(7) 0.0082(5) 0.231(7) Uani 1 1 d D . .
H781 H 0.0105 0.2423 0.0513 0.207(4) Uiso 0.50 1 d PR O .
H782 H 0.0489 0.2276 -0.0076 0.207(4) Uiso 0.50 1 d PR . .
H783 H 0.0023 0.3110 0.0073 0.207(4) Uiso 0.50 1 d PR . .
H784 H 0.0217 0.2322 0.0483 0.207(4) Uiso 0.50 1 d PR . .
H785 H 0.0530 0.2556 -0.0096 0.207(4) Uiso 0.50 1 d PR . .
H786 H -0.0228 0.3042 0.0149 0.207(4) Uiso 0.50 1 d PR . .
C79 C -0.0970(8) 0.1400(7) -0.1377(6) 0.185(5) Uani 1 1 d . O .
H791 H -0.1365 0.0749 -0.1452 0.207(4) Uiso 1 1 calc R . .
H792 H -0.0210 0.1458 -0.1174 0.207(4) Uiso 1 1 calc R . .
C80 C -0.1146(8) 0.1647(8) -0.1986(6) 0.209(5) Uani 1 1 d . . .
H801 H -0.1904 0.1526 -0.2208 0.207(4) Uiso 1 1 calc R O .
H802 H -0.0851 0.1276 -0.2252 0.207(4) Uiso 1 1 calc R . .
H803 H -0.0800 0.2304 -0.1908 0.207(4) Uiso 1 1 calc R . .
O7 O -0.5041(3) 0.1449(3) -0.0873(2) 0.0955(12) Uani 1 1 d . . .
C81 C -0.5243(5) 0.1560(5) -0.0277(3) 0.105(2) Uani 1 1 d . O .
H811 H -0.4619 0.1537 0.0070 0.207(4) Uiso 1 1 calc R . .
H812 H -0.5850 0.1052 -0.0314 0.207(4) Uiso 1 1 calc R . .
C82 C -0.5477(5) 0.2476(4) -0.0121(3) 0.111(2) Uani 1 1 d . . .
H821 H -0.4865 0.2976 -0.0074 0.207(4) Uiso 1 1 calc R O .
H822 H -0.5626 0.2554 0.0281 0.207(4) Uiso 1 1 calc R . .
H823 H -0.6090 0.2496 -0.0468 0.207(4) Uiso 1 1 calc R . .
C83 C -0.5058(7) 0.0515(5) -0.1133(4) 0.136(3) Uani 1 1 d . O .
H831 H -0.5180 0.0417 -0.1598 0.207(4) Uiso 1 1 calc R . .
H832 H -0.5654 0.0086 -0.1082 0.207(4) Uiso 1 1 calc R . .
C84 C -0.4066(9) 0.0290(6) -0.0821(5) 0.178(4) Uani 1 1 d . . .
H841 H -0.3474 0.0705 -0.0877 0.207(4) Uiso 1 1 calc R O .
H842 H -0.4118 -0.0352 -0.1017 0.207(4) Uiso 1 1 calc R . .
H843 H -0.3950 0.0370 -0.0363 0.207(4) Uiso 1 1 calc R . .
O8 O -0.5092(4) 0.3313(4) -0.1437(3) 0.1360(18) Uani 1 1 d . . .
C85 C -0.5966(7) 0.3136(6) -0.1996(5) 0.133(3) Uani 1 1 d . O .
H851 H -0.5734 0.3380 -0.2324 0.207(4) Uiso 1 1 calc R . .
H852 H -0.6477 0.3459 -0.1899 0.207(4) Uiso 1 1 calc R . .
C86 C -0.6482(5) 0.2138(6) -0.2249(4) 0.142(3) Uani 1 1 d . . .
H861 H -0.5977 0.1819 -0.2345 0.207(4) Uiso 1 1 calc R O .
H862 H -0.7083 0.2031 -0.2640 0.207(4) Uiso 1 1 calc R . .
H863 H -0.6729 0.1899 -0.1928 0.207(4) Uiso 1 1 calc R . .
C871 C -0.4946(15) 0.4201(13) -0.0872(11) 0.112(7) Uani 0.50 1 d P O 15
H871 H -0.5632 0.4246 -0.0832 0.207(4) Uiso 0.50 1 calc PR O 15
H872 H -0.4466 0.4183 -0.0455 0.207(4) Uiso 0.50 1 calc PR O 15
C881 C -0.449(2) 0.4957(18) -0.1102(11) 0.146(9) Uani 0.50 1 d P O 15
H881 H -0.4351 0.5546 -0.0794 0.207(4) Uiso 0.50 1 calc PR O 15
H882 H -0.4976 0.4953 -0.1517 0.207(4) Uiso 0.50 1 calc PR O 15
H883 H -0.3822 0.4882 -0.1150 0.207(4) Uiso 0.50 1 calc PR O 15
C872 C -0.4495(14) 0.4324(13) -0.1335(9) 0.107(5) Uani 0.50 1 d P O 16
H873 H -0.4671 0.4529 -0.1735 0.207(4) Uiso 0.50 1 calc PR O 16
H874 H -0.3722 0.4435 -0.1147 0.207(4) Uiso 0.50 1 calc PR O 16
C882 C -0.496(2) 0.478(2) -0.0850(12) 0.134(9) Uani 0.50 1 d P O 16
H884 H -0.4613 0.5448 -0.0701 0.207(4) Uiso 0.50 1 calc PR O 16
H885 H -0.4840 0.4507 -0.0484 0.207(4) Uiso 0.50 1 calc PR O 16
H886 H -0.5719 0.4680 -0.1060 0.207(4) Uiso 0.50 1 calc PR O 16

loop_
_atom_site_aniso_label
_atom_site_aniso_U_11
_atom_site_aniso_U_22
_atom_site_aniso_U_33
_atom_site_aniso_U_23
_atom_site_aniso_U_13
_atom_site_aniso_U_12
N1 0.085(3) 0.090(4) 0.070(3) 0.012(3) 0.037(3) 0.026(3)
N2 0.086(3) 0.084(3) 0.077(3) 0.000(3) 0.037(3) 0.014(3)
Li1 0.086(6) 0.084(7) 0.077(6) 0.016(5) 0.032(5) 0.024(5)
Li2 0.091(7) 0.102(8) 0.081(7) 0.017(6) 0.031(6) 0.034(6)
C1 0.069(4) 0.073(4) 0.085(4) 0.026(3) 0.037(3) 0.028(3)
C2 0.091(4) 0.073(4) 0.061(4) 0.014(3) 0.042(3) 0.025(3)
C3 0.075(4) 0.065(4) 0.085(4) 0.012(3) 0.031(3) 0.021(3)
C4 0.135(6) 0.187(8) 0.115(6) -0.029(6) 0.073(6) -0.063(6)
C5 0.129(7) 0.179(8) 0.119(7) -0.011(6) 0.054(6) -0.037(6)
C6 0.091(5) 0.105(5) 0.119(6) 0.019(5) 0.012(5) 0.022(4)
C7 0.120(6) 0.153(7) 0.094(6) 0.025(5) 0.015(5) 0.005(5)
C8 0.103(5) 0.165(7) 0.057(4) 0.011(4) 0.016(4) 0.007(5)
C91 0.074(7) 0.072(9) 0.096(11) 0.013(8) 0.040(8) 0.026(7)
C101 0.096(8) 0.076(6) 0.088(7) 0.023(5) 0.038(7) 0.015(5)
C111 0.081(8) 0.098(8) 0.110(10) 0.035(8) 0.033(8) 0.037(7)
C121 0.099(10) 0.111(8) 0.109(10) 0.044(7) 0.054(9) 0.021(6)
C131 0.124(8) 0.123(9) 0.108(8) 0.026(7) 0.064(7) 0.028(7)
C141 0.111(7) 0.101(7) 0.093(7) 0.013(6) 0.055(6) 0.026(6)
C92 0.077(15) 0.060(17) 0.030(13) 0.010(12) 0.034(13) 0.030(14)
C102 0.057(13) 0.051(12) 0.119(19) 0.039(12) 0.050(14) 0.015(10)
C112 0.085(18) 0.092(17) 0.078(17) 0.032(15) 0.027(15) 0.018(15)
C122 0.12(3) 0.073(16) 0.10(2) -0.003(14) 0.02(2) 0.025(14)
C132 0.103(15) 0.069(13) 0.074(13) 0.029(11) 0.054(12) 0.016(12)
C142 0.134(17) 0.062(13) 0.049(11) 0.013(9) 0.041(12) 0.023(12)
C15 0.069(4) 0.070(4) 0.086(4) 0.011(3) 0.030(3) 0.013(3)
C16 0.081(4) 0.071(4) 0.066(4) 0.011(3) 0.037(3) 0.022(3)
C17 0.072(4) 0.066(4) 0.073(4) 0.016(3) 0.034(3) 0.029(3)
C18 0.087(4) 0.073(4) 0.076(4) 0.011(3) 0.029(3) 0.018(3)
C19 0.082(4) 0.087(5) 0.083(4) 0.004(3) 0.028(4) 0.015(3)
C20 0.074(4) 0.090(5) 0.107(5) 0.011(4) 0.029(4) 0.015(3)
C21 0.088(4) 0.083(4) 0.107(5) 0.024(4) 0.046(4) 0.019(4)
C22 0.076(4) 0.073(4) 0.095(4) 0.017(3) 0.044(4) 0.020(3)
C23 0.070(3) 0.071(4) 0.059(3) 0.008(3) 0.024(3) 0.019(3)
C24 0.081(4) 0.088(4) 0.064(3) 0.014(3) 0.030(3) 0.025(3)
C25 0.088(4) 0.095(5) 0.078(4) 0.014(4) 0.037(4) 0.022(4)
C26 0.086(4) 0.108(5) 0.087(4) 0.027(4) 0.038(4) 0.019(4)
C27 0.088(4) 0.092(5) 0.104(5) 0.017(4) 0.044(4) 0.007(3)
C28 0.092(4) 0.068(4) 0.103(5) 0.003(3) 0.044(4) 0.010(3)
O1 0.111(3) 0.137(4) 0.111(4) 0.051(3) 0.050(3) 0.051(3)
C31 0.129(7) 0.283(13) 0.151(8) 0.109(9) 0.042(7) 0.093(8)
C32 0.106(5) 0.198(8) 0.125(6) 0.057(6) 0.049(5) 0.051(5)
O2 0.114(4) 0.130(4) 0.113(4) 0.022(3) 0.026(3) -0.006(3)
C351 0.040(10) 0.35(4) 0.28(3) 0.19(3) 0.078(16) 0.051(15)
C361 0.117(17) 0.107(15) 0.166(19) 0.086(16) 0.046(15) 0.034(12)
C362 0.10(2) 0.20(3) 0.23(5) -0.12(3) 0.07(3) -0.008(17)
O3 0.169(5) 0.149(5) 0.169(6) 0.003(4) 0.027(4) 0.093(4)
C382 0.058(9) 0.058(11) 0.21(2) -0.005(12) 0.042(12) 0.014(9)
O4 0.115(4) 0.110(4) 0.123(4) 0.025(3) 0.047(3) 0.020(3)
C41 0.080(6) 0.223(11) 0.233(13) -0.045(10) 0.045(7) 0.007(7)
C42 0.198(11) 0.228(12) 0.197(11) 0.074(10) 0.100(10) 0.100(10)
N3 0.115(4) 0.077(4) 0.092(4) 0.018(3) 0.046(4) 0.017(3)
N4 0.085(3) 0.079(3) 0.090(4) 0.014(3) 0.033(3) 0.020(3)
Li3 0.082(6) 0.080(7) 0.112(8) 0.036(6) 0.052(6) 0.020(5)
Li4 0.088(7) 0.082(7) 0.106(8) 0.014(6) 0.052(6) 0.018(6)
C45 0.090(5) 0.075(4) 0.104(5) 0.039(4) 0.047(5) 0.022(4)
C46 0.084(4) 0.090(5) 0.078(4) 0.009(4) 0.031(4) 0.020(4)
C47 0.075(4) 0.085(5) 0.086(4) 0.023(4) 0.023(3) 0.014(3)
C48 0.074(4) 0.114(5) 0.077(4) 0.037(4) 0.031(3) 0.018(3)
C49 0.075(4) 0.129(6) 0.116(6) 0.043(5) 0.020(4) -0.004(4)
C50 0.100(5) 0.155(8) 0.102(6) 0.056(6) 0.004(5) -0.015(5)
C51 0.132(6) 0.109(6) 0.131(6) 0.065(5) 0.015(5) 0.023(5)
C52 0.114(5) 0.090(5) 0.115(6) 0.033(4) 0.024(4) 0.028(4)
C53 0.087(4) 0.074(4) 0.075(4) 0.013(3) 0.036(4) 0.018(3)
C54 0.111(5) 0.090(5) 0.088(5) 0.027(4) 0.039(4) 0.024(4)
C55 0.130(6) 0.099(6) 0.096(5) 0.032(4) 0.037(5) 0.023(5)
C56 0.143(6) 0.077(5) 0.102(5) 0.022(4) 0.053(5) 0.026(4)
C57 0.110(5) 0.102(5) 0.083(5) 0.019(4) 0.038(4) 0.011(4)
C58 0.096(4) 0.086(5) 0.087(5) 0.024(4) 0.039(4) 0.009(4)
C59 0.069(4) 0.068(4) 0.103(5) 0.025(4) 0.033(4) 0.021(3)
C60 0.069(4) 0.093(5) 0.077(4) 0.015(4) 0.032(3) 0.022(3)
C61 0.076(4) 0.076(4) 0.080(4) 0.016(3) 0.033(3) 0.010(3)
C62 0.113(5) 0.089(5) 0.104(5) 0.027(4) 0.042(4) 0.025(4)
C63 0.143(6) 0.097(5) 0.114(6) 0.034(5) 0.046(5) 0.022(5)
C64 0.116(6) 0.103(6) 0.122(6) 0.041(5) 0.039(5) 0.004(4)
C65 0.097(5) 0.103(5) 0.093(5) 0.028(4) 0.026(4) 0.015(4)
C66 0.075(4) 0.104(5) 0.089(4) 0.035(4) 0.027(3) 0.016(3)
C67 0.070(4) 0.078(4) 0.086(4) 0.012(4) 0.034(3) 0.019(3)
C68 0.069(4) 0.085(4) 0.084(4) 0.010(3) 0.028(3) 0.024(3)
C69 0.084(4) 0.097(5) 0.096(5) 0.016(4) 0.042(4) 0.027(4)
C70 0.091(4) 0.092(5) 0.126(6) 0.024(4) 0.054(4) 0.029(4)
C71 0.090(4) 0.097(5) 0.107(5) 0.030(4) 0.043(4) 0.029(4)
C72 0.091(4) 0.082(4) 0.095(5) 0.025(4) 0.039(4) 0.020(4)
O5 0.101(3) 0.107(4) 0.125(4) 0.042(3) 0.044(3) 0.012(3)
C75 0.150(8) 0.149(8) 0.208(10) 0.068(8) 0.103(8) 0.068(7)
C76 0.265(13) 0.183(11) 0.186(10) 0.010(9) 0.099(9) 0.074(10)
O6 0.142(4) 0.156(5) 0.164(5) 0.073(4) 0.087(4) 0.080(4)
C78 0.41(3) 0.144(10) 0.183(10) 0.092(9) 0.128(15) 0.099(14)
C79 0.200(10) 0.147(8) 0.323(15) 0.098(10) 0.191(11) 0.108(7)
C80 0.189(10) 0.189(11) 0.275(15) 0.001(10) 0.148(11) 0.056(8)
O7 0.098(3) 0.079(3) 0.113(3) 0.021(2) 0.051(3) 0.014(2)
C81 0.095(5) 0.117(6) 0.114(5) 0.027(4) 0.055(4) 0.027(4)
C82 0.090(4) 0.098(5) 0.136(6) 0.004(4) 0.056(4) 0.008(4)
C83 0.187(8) 0.070(5) 0.168(8) 0.019(5) 0.107(7) 0.015(5)
C84 0.246(11) 0.137(8) 0.225(11) 0.081(7) 0.126(9) 0.113(8)
O8 0.086(3) 0.099(4) 0.189(6) 0.020(4) 0.006(4) 0.031(3)
C85 0.098(6) 0.121(7) 0.182(9) 0.040(6) 0.038(6) 0.048(6)
C86 0.090(5) 0.128(7) 0.184(8) 0.019(6) 0.038(5) 0.013(5)
C871 0.085(10) 0.112(17) 0.168(18) 0.051(16) 0.063(11) 0.049(12)
C881 0.23(3) 0.113(18) 0.088(15) 0.041(14) 0.045(14) 0.041(19)
C872 0.099(10) 0.094(14) 0.135(15) 0.028(11) 0.048(11) 0.034(11)
C882 0.18(2) 0.15(2) 0.108(16) 0.048(17) 0.048(13) 0.10(2)

loop_
_geom_bond_atom_site_label_1
_geom_bond_atom_site_label_2
_geom_bond_distance
_geom_bond_site_symmetry_2
_geom_bond_publ_flag
N1 C1 1.184(6) . ?
N1 Li2 2.049(11) . ?
N1 Li1 2.062(10) . ?
N2 C15 1.181(6) . ?
N2 Li1 2.029(10) . ?
N2 Li2 2.072(11) . ?
Li1 O1 1.949(10) . ?
Li1 O2 1.967(11) . ?
Li1 Li2 2.756(14) . ?
Li2 O3 1.897(11) . ?
Li2 O4 1.981(11) . ?
Li2 C372 2.77(3) . ?
C1 C2 1.379(6) . ?
C2 C92 1.3195 . ?
C2 C3 1.5100 . ?
C2 C91 1.5251 . ?
C3 C4 1.3900 . ?
C3 C8 1.3901 . ?
C4 C5 1.3900 . ?
C5 C6 1.3900 . ?
C6 C7 1.3899 . ?
C7 C8 1.3900 . ?
C91 C141 1.3900 . ?
C91 C101 1.3900 . ?
C101 C111 1.3901 . ?
C111 C121 1.3900 . ?
C121 C131 1.3900 . ?
C131 C141 1.3899 . ?
C92 C102 1.4615 . ?
C92 C142 1.4843 . ?
C102 C112 1.4809 . ?
C112 C122 1.5114 . ?
C122 C132 1.4755 . ?
C132 C142 1.4342 . ?
C15 C16 1.400(6) . ?
C16 C17 1.4829 . ?
C16 C23 1.4904 . ?
C17 C22 1.3899 . ?
C17 C18 1.3900 . ?
C18 C19 1.3899 . ?
C19 C20 1.3899 . ?
C20 C21 1.3901 . ?
C21 C22 1.3901 . ?
C23 C24 1.3899 . ?
C23 C28 1.3901 . ?
C24 C25 1.3900 . ?
C25 C26 1.3900 . ?
C26 C27 1.3899 . ?
C27 C28 1.3900 . ?
O1 C31 1.427(8) . ?
O1 C29 1.532(8) . ?
C29 C302 1.38(3) . ?
C29 C301 1.399(16) . ?
C31 C32 1.413(9) . ?
O2 C352 1.165(18) . ?
O2 C351 1.4797(11) . ?
O2 C33 1.745(12) . ?
C33 C34 1.174(13) . ?
C351 C361 1.30(3) . ?
O3 C371 1.289(15) . ?
O3 C392 1.4803(10) . ?
O3 C391 1.4804(11) . ?
O3 C372 1.4803(10) . ?
C371 C381 1.50(3) . ?
C391 C401 1.113(19) . ?
C372 C382 1.49(3) . ?
C392 C402 1.5500(11) . ?
O4 C41 1.494(10) . ?
O4 C43 1.524(12) . ?
C41 C42 1.359(11) . ?
C43 C44 1.282(14) . ?
N3 C45 1.181(7) . ?
N3 Li4 2.053(10) . ?
N3 Li3 2.065(12) . ?
N4 C59 1.192(6) . ?
N4 Li3 2.025(10) . ?
N4 Li4 2.068(11) . ?
Li3 O6 1.938(11) . ?
Li3 O5 1.948(10) . ?
Li3 Li4 2.728(12) . ?
Li4 O8 1.953(11) . ?
Li4 O7 1.959(10) . ?
C45 C46 1.376(8) . ?
C46 C53 1.4985 . ?
C46 C47 1.5055 . ?
C47 C48 1.3898 . ?
C47 C52 1.3900 . ?
C48 C49 1.3901 . ?
C49 C50 1.3899 . ?
C50 C51 1.3900 . ?
C51 C52 1.3901 . ?
C53 C58 1.3899 . ?
C53 C54 1.3900 . ?
C54 C55 1.3900 . ?
C55 C56 1.3901 . ?
C56 C57 1.3899 . ?
C57 C58 1.3900 . ?
C59 C60 1.384(7) . ?
C60 C67 1.4836 . ?
C60 C61 1.5137 . ?
C61 C62 1.3899 . ?
C61 C66 1.3902 . ?
C62 C63 1.3901 . ?
C63 C64 1.3899 . ?
C64 C65 1.3898 . ?
C65 C66 1.3900 . ?
C67 C68 1.3898 . ?
C67 C72 1.3902 . ?
C68 C69 1.3901 . ?
C69 C70 1.3901 . ?
C70 C71 1.3901 . ?
C71 C72 1.3899 . ?
O5 C75 1.526(9) . ?
C731 C741 1.32(2) . ?
C732 C742 1.5504(11) . ?
C75 C76 1.313(10) . ?
O6 C772 1.384(15) . ?
O6 C79 1.390(9) . ?
O6 C771 1.4801(11) . ?
C771 C78 1.13(3) . ?
C772 C78 1.5502(11) . ?
C79 C80 1.455(12) . ?
O7 C83 1.435(7) . ?
O7 C81 1.440(6) . ?
C81 C82 1.505(8) . ?
C83 C84 1.483(10) . ?
O8 C85 1.404(8) . ?
O8 C872 1.536(19) . ?
O8 C871 1.62(2) . ?
C85 C86 1.471(9) . ?
C871 C881 1.45(3) . ?
C872 C882 1.55(3) . ?
